data_4501947
loop_
_publ_author_name
'Zhang, Qian'
'Zhang, Jianyong'
'Yu, Qiong-Yan'
'Pan, Mei'
'Su, Cheng-Yong'

_publ_section_title
;
 Ring-Opening Isomerization Based on the 3-Connecting Node: Formation of a
 0-D M2L3Cage, 1-D Loop-and-Chain, and 2-D (6, 3) Network
;
_journal_issue 9
_journal_name_full 'Crystal Growth &amp; Design'
_journal_page_first 4076
_journal_paper_doi 10.1021/cg100742c
_journal_volume 10
_journal_year 2010
_chemical_formula_moiety
; 
[Ag2 (C25 H24 N4)3] (ClO4)2 
;
_chemical_formula_sum 'C75 H72 Ag2 Cl2 N12 O8'
_chemical_formula_weight 1556.09
_chemical_name_systematic
; 
 ? 
;
_space_group_IT_number 165
_symmetry_cell_setting trigonal
_symmetry_space_group_name_Hall '-P 3 2"c'
_symmetry_space_group_name_H-M 'P -3 c 1'
_atom_sites_solution_hydrogens geom
_atom_sites_solution_primary direct
_atom_sites_solution_secondary difmap
_audit_creation_method SHELXL-97
_cell_angle_alpha 90.00
_cell_angle_beta 90.00
_cell_angle_gamma 120.00
_cell_formula_units_Z 2
_cell_length_a 14.6142(3)
_cell_length_b 14.6142(3)
_cell_length_c 18.4967(9)
_cell_measurement_reflns_used 8177
_cell_measurement_temperature 293(2)
_cell_measurement_theta_max 24.070
_cell_measurement_theta_min 2.728
_cell_volume 3421.17(19)
_computing_cell_refinement 'SAINT+ NT V6.22 (Bruker, 2001)'
_computing_data_collection 'SMART NT V5.625 (Bruker, 2000)'
_computing_data_reduction 'SAINT+ NT V6.22'
_computing_molecular_graphics 'SHELXTL V6.1 (Sheldrick, 2000)'
_computing_publication_material 'SHELXTL V6.1'
_computing_structure_refinement 'SHELXL-97 (Sheldrick, 1997)'
_computing_structure_solution 'SHELXS-97 (Sheldrick, 1990)'
_diffrn_ambient_temperature 293(2)
_diffrn_measured_fraction_theta_full 1.000
_diffrn_measured_fraction_theta_max 1.000
_diffrn_measurement_device_type 'Bruker SMART APEX CCD diffractometer'
_diffrn_measurement_method 'omega scans'
_diffrn_radiation_monochromator graphite
_diffrn_radiation_source 'sealed tube'
_diffrn_radiation_type MoK\a
_diffrn_radiation_wavelength 0.71073
_diffrn_reflns_av_R_equivalents 0.0317
_diffrn_reflns_av_sigmaI/netI 0.0168
_diffrn_reflns_limit_h_max 16
_diffrn_reflns_limit_h_min -16
_diffrn_reflns_limit_k_max 14
_diffrn_reflns_limit_k_min -16
_diffrn_reflns_limit_l_max 20
_diffrn_reflns_limit_l_min -20
_diffrn_reflns_number 15767
_diffrn_reflns_theta_full 23.22
_diffrn_reflns_theta_max 23.22
_diffrn_reflns_theta_min 1.61
_diffrn_standards_decay_% none
_exptl_absorpt_coefficient_mu 0.718
_exptl_absorpt_correction_T_max 1.0000
_exptl_absorpt_correction_T_min 0.7363
_exptl_absorpt_correction_type multi-scan
_exptl_absorpt_process_details 'SADABS (Bruker, 2001)'
_exptl_crystal_colour colorless
_exptl_crystal_density_diffrn 1.511
_exptl_crystal_density_method 'not measured'
_exptl_crystal_description block
_exptl_crystal_F_000 1596
_exptl_crystal_size_max 0.38
_exptl_crystal_size_mid 0.26
_exptl_crystal_size_min 0.18
_refine_diff_density_max 0.422
_refine_diff_density_min -0.424
_refine_diff_density_rms 0.078
_refine_ls_extinction_method none
_refine_ls_goodness_of_fit_ref 1.091
_refine_ls_hydrogen_treatment constr
_refine_ls_matrix_type full
_refine_ls_number_parameters 167
_refine_ls_number_reflns 1646
_refine_ls_number_restraints 6
_refine_ls_restrained_S_all 1.097
_refine_ls_R_factor_all 0.0482
_refine_ls_R_factor_gt 0.0450
_refine_ls_shift/su_max 0.000
_refine_ls_shift/su_mean 0.000
_refine_ls_structure_factor_coef Fsqd
_refine_ls_weighting_details 'calc w=1/[\s^2^(Fo^2^)+(0.0528P)^2^+4.1425P] where P=(Fo^2^+2Fc^2^)/3'
_refine_ls_weighting_scheme calc
_refine_ls_wR_factor_gt 0.1130
_refine_ls_wR_factor_ref 0.1154
_reflns_number_gt 1524
_reflns_number_total 1646
_reflns_threshold_expression >2sigma(I)
_cod_data_source_file cg100742c_si_001.cif
_cod_data_source_block 2P
_cod_depositor_comments
;
The following automatic conversions were performed:

'_symmetry_cell_setting' value 'Trigonal' changed to 'trigonal'
according to /home/saulius/struct/CIF-dictionaries/cif_core.dic
dictionary named 'cif_core.dic' version 2.4.2 from 2011-04-26.

Automatic conversion script
Id: cif_fix_values 1715 2011-07-08 13:25:40Z adriana 
;
_cod_database_code 4501947

loop_
_symmetry_equiv_pos_as_xyz
'x, y, z'
'-y, x-y, z'
'-x+y, -x, z'
'y, x, -z+1/2'
'x-y, -y, -z+1/2'
'-x, -x+y, -z+1/2'
'-x, -y, -z'
'y, -x+y, -z'
'x-y, x, -z'
'-y, -x, z-1/2'
'-x+y, y, z-1/2'
'x, x-y, z-1/2'

loop_
_atom_site_label
_atom_site_type_symbol
_atom_site_fract_x
_atom_site_fract_y
_atom_site_fract_z
_atom_site_U_iso_or_equiv
_atom_site_adp_type
_atom_site_occupancy
_atom_site_symmetry_multiplicity
_atom_site_calc_flag
_atom_site_refinement_flags
_atom_site_disorder_assembly
_atom_site_disorder_group
Ag Ag 0.3333 0.6667 0.01745(3) 0.0673(3) Uani 1 3 d S . .
C1 C 0.3598(3) 0.4787(3) 0.0782(2) 0.0641(10) Uani 1 1 d . . .
H1 H 0.3660 0.5081 0.1238 0.077 Uiso 1 1 calc R C .
C2 C 0.3390(3) 0.4523(3) -0.0355(2) 0.0536(9) Uani 1 1 d . . .
C3 C 0.3203(3) 0.4541(4) -0.1090(2) 0.0675(11) Uani 1 1 d . C .
H3 H 0.3099 0.5066 -0.1289 0.081 Uiso 1 1 calc R . .
C4 C 0.3178(3) 0.3759(4) -0.1512(2) 0.0771(13) Uani 1 1 d . . .
H4 H 0.3037 0.3746 -0.2003 0.093 Uiso 1 1 calc R C .
C5 C 0.3357(4) 0.2981(4) -0.1223(3) 0.0857(14) Uani 1 1 d . C .
H5 H 0.3349 0.2471 -0.1528 0.103 Uiso 1 1 calc R . .
C6 C 0.3544(4) 0.2951(4) -0.0502(2) 0.0738(12) Uani 1 1 d . . .
H6 H 0.3664 0.2433 -0.0309 0.089 Uiso 1 1 calc R C .
C7 C 0.3545(3) 0.3729(3) -0.0070(2) 0.0575(10) Uani 1 1 d . C .
C8 C 0.3914(3) 0.3315(3) 0.1194(2) 0.0670(11) Uani 1 1 d . . .
H8A H 0.4649 0.3741 0.1337 0.080 Uiso 1 1 calc R C .
H8B H 0.3833 0.2684 0.0961 0.080 Uiso 1 1 calc R . .
C9 C 0.3241(3) 0.2994(3) 0.1863(2) 0.0616(10) Uani 1 1 d . C .
C10 C 0.2262(3) 0.2060(3) 0.1861(3) 0.0750(13) Uani 1 1 d . . .
C11 C 0.1710(4) 0.1710(4) 0.2500 0.085(2) Uani 1 2 d S C .
H11 H 0.1073 0.1073 0.2500 0.102 Uiso 1 2 calc SR . .
C12 C 0.3593(4) 0.3593(4) 0.2500 0.0578(13) Uani 1 2 d S . .
C13 C 0.1806(4) 0.1424(4) 0.1173(3) 0.1030(17) Uani 1 1 d . C .
H13A H 0.1155 0.0792 0.1282 0.154 Uiso 1 1 calc R . .
H13B H 0.2299 0.1240 0.0973 0.154 Uiso 1 1 calc R . .
H13C H 0.1677 0.1838 0.0829 0.154 Uiso 1 1 calc R . .
C14 C 0.4622(4) 0.4622(4) 0.2500 0.0819(19) Uani 1 2 d S C .
H14A H 0.4940 0.4741 0.2030 0.123 Uiso 0.50 1 calc PR . .
H14B H 0.5088 0.4593 0.2853 0.123 Uiso 0.50 1 calc PR . .
H14C H 0.4493 0.5188 0.2617 0.123 Uiso 0.50 1 calc PR . .
N1 N 0.3434(2) 0.5182(2) 0.01954(17) 0.0589(8) Uani 1 1 d . C .
N2 N 0.3669(3) 0.3916(3) 0.06636(18) 0.0603(8) Uani 1 1 d . C .
Cl1A Cl 0.3333 0.6667 0.23118(10) 0.0791(6) Uani 0.68 3 d SPD . 1
O1A O 0.3333 0.6667 0.3049(4) 0.119(4) Uani 0.68 3 d SPD A 1
O2A O 0.2602(7) 0.5658(6) 0.2060(5) 0.155(4) Uani 0.69 1 d PD B 1
Cl1B Cl 0.3333 0.6667 0.23118(10) 0.0791(6) Uani 0.31 3 d SPD . 2
O1B O 0.3333 0.6667 0.1583(6) 0.167(14) Uani 0.31 3 d SPD C 2
O2B O 0.304(2) 0.5651(14) 0.2519(16) 0.237(15) Uani 0.31 1 d PD D 2

loop_
_atom_site_aniso_label
_atom_site_aniso_U_11
_atom_site_aniso_U_22
_atom_site_aniso_U_33
_atom_site_aniso_U_23
_atom_site_aniso_U_13
_atom_site_aniso_U_12
Ag 0.0563(3) 0.0563(3) 0.0891(5) 0.000 0.000 0.02817(15)
C1 0.068(3) 0.058(2) 0.074(3) -0.010(2) -0.008(2) 0.037(2)
C2 0.0405(19) 0.053(2) 0.067(2) 0.0018(18) 0.0072(17) 0.0231(17)
C3 0.048(2) 0.073(3) 0.075(3) 0.016(2) 0.0156(19) 0.026(2)
C4 0.069(3) 0.097(4) 0.060(2) 0.002(2) 0.015(2) 0.037(3)
C5 0.086(4) 0.091(4) 0.084(3) -0.017(3) 0.013(3) 0.047(3)
C6 0.077(3) 0.070(3) 0.087(3) -0.007(2) 0.005(2) 0.046(2)
C7 0.049(2) 0.056(2) 0.071(2) -0.0030(19) 0.0010(18) 0.0286(19)
C8 0.067(3) 0.067(3) 0.079(3) -0.006(2) -0.015(2) 0.042(2)
C9 0.053(2) 0.049(2) 0.085(3) 0.005(2) -0.013(2) 0.0267(19)
C10 0.056(3) 0.048(2) 0.119(4) -0.002(2) -0.022(3) 0.024(2)
C11 0.047(2) 0.047(2) 0.142(7) 0.012(2) -0.012(2) 0.010(3)
C12 0.046(2) 0.046(2) 0.077(4) 0.0091(14) -0.0091(14) 0.019(2)
C13 0.081(3) 0.072(3) 0.143(5) -0.030(3) -0.038(3) 0.029(3)
C14 0.065(3) 0.065(3) 0.082(4) 0.003(2) -0.003(2) 0.007(3)
N1 0.058(2) 0.0505(18) 0.076(2) 0.0009(16) -0.0005(16) 0.0327(16)
N2 0.062(2) 0.0546(19) 0.073(2) -0.0047(16) -0.0098(16) 0.0356(17)
Cl1A 0.0876(9) 0.0876(9) 0.0620(12) 0.000 0.000 0.0438(5)
O1A 0.143(7) 0.143(7) 0.070(6) 0.000 0.000 0.072(3)
O2A 0.149(6) 0.121(6) 0.189(9) -0.086(6) -0.034(6) 0.064(5)
Cl1B 0.0876(9) 0.0876(9) 0.0620(12) 0.000 0.000 0.0438(5)
O1B 0.22(2) 0.22(2) 0.057(13) 0.000 0.000 0.111(11)
O2B 0.22(3) 0.18(2) 0.30(3) 0.19(2) 0.15(2) 0.093(19)

loop_
_atom_type_symbol
_atom_type_description
_atom_type_scat_dispersion_real
_atom_type_scat_dispersion_imag
_atom_type_scat_source
C C 0.0033 0.0016 'International Tables Vol C Tables 4.2.6.8 and 6.1.1.4'
H H 0.0000 0.0000 'International Tables Vol C Tables 4.2.6.8 and 6.1.1.4'
N N 0.0061 0.0033 'International Tables Vol C Tables 4.2.6.8 and 6.1.1.4'
O O 0.0106 0.0060 'International Tables Vol C Tables 4.2.6.8 and 6.1.1.4'
Cl Cl 0.1484 0.1585 'International Tables Vol C Tables 4.2.6.8 and 6.1.1.4'
Ag Ag -0.8971 1.1015 'International Tables Vol C Tables 4.2.6.8 and 6.1.1.4'

loop_
_geom_angle_atom_site_label_1
_geom_angle_atom_site_label_2
_geom_angle_atom_site_label_3
_geom_angle
_geom_angle_site_symmetry_1
_geom_angle_site_symmetry_3
N1 Ag N1 119.971(5) 3_565 2_665
N1 Ag N1 119.971(5) 3_565 .
N1 Ag N1 119.971(5) 2_665 .
N1 Ag O1B 89.01(8) 3_565 .
N1 Ag O1B 89.01(8) 2_665 .
N1 Ag O1B 89.01(8) . .
N1 C1 N2 113.7(4) . .
N1 C1 H1 123.2 . .
N2 C1 H1 123.2 . .
N1 C2 C3 130.6(4) . .
N1 C2 C7 109.3(3) . .
C3 C2 C7 120.1(4) . .
C4 C3 C2 117.8(4) . .
C4 C3 H3 121.1 . .
C2 C3 H3 121.1 . .
C3 C4 C5 121.6(4) . .
C3 C4 H4 119.2 . .
C5 C4 H4 119.2 . .
C6 C5 C4 121.5(4) . .
C6 C5 H5 119.3 . .
C4 C5 H5 119.3 . .
C5 C6 C7 117.0(4) . .
C5 C6 H6 121.5 . .
C7 C6 H6 121.5 . .
N2 C7 C6 132.4(4) . .
N2 C7 C2 105.6(3) . .
C6 C7 C2 122.0(4) . .
N2 C8 C9 114.7(3) . .
N2 C8 H8A 108.6 . .
C9 C8 H8A 108.6 . .
N2 C8 H8B 108.6 . .
C9 C8 H8B 108.6 . .
H8A C8 H8B 107.6 . .
C10 C9 C12 119.2(4) . .
C10 C9 C8 119.6(4) . .
C12 C9 C8 121.2(4) . .
C11 C10 C9 118.9(5) . .
C11 C10 C13 119.7(4) . .
C9 C10 C13 121.4(5) . .
C10 C11 C10 122.8(6) 4 .
C10 C11 H11 118.6 4 .
C10 C11 H11 118.6 . .
C9 C12 C9 120.6(5) . 4
C9 C12 C14 119.7(3) . .
C9 C12 C14 119.7(3) 4 .
C10 C13 H13A 109.5 . .
C10 C13 H13B 109.5 . .
H13A C13 H13B 109.5 . .
C10 C13 H13C 109.5 . .
H13A C13 H13C 109.5 . .
H13B C13 H13C 109.5 . .
C12 C14 H14A 109.5 . .
C12 C14 H14B 109.5 . .
H14A C14 H14B 109.5 . .
C12 C14 H14C 109.5 . .
H14A C14 H14C 109.5 . .
H14B C14 H14C 109.5 . .
C1 N1 C2 105.1(3) . .
C1 N1 Ag 123.8(3) . .
C2 N1 Ag 131.1(2) . .
C1 N2 C7 106.4(3) . .
C1 N2 C8 127.7(3) . .
C7 N2 C8 125.8(3) . .
O1A Cl1A O2A 109.5(5) . 3_565
O1A Cl1A O2A 109.5(5) . .
O2A Cl1A O2A 109.5(5) 3_565 .
O1A Cl1A O2A 109.5(5) . 2_665
O2A Cl1A O2A 109.5(5) 3_565 2_665
O2A Cl1A O2A 109.5(5) . 2_665

loop_
_geom_bond_atom_site_label_1
_geom_bond_atom_site_label_2
_geom_bond_distance
_geom_bond_site_symmetry_2
Ag N1 2.247(3) 3_565
Ag N1 2.247(3) 2_665
Ag N1 2.247(3) .
Ag O1B 2.606(12) .
C1 N1 1.305(5) .
C1 N2 1.347(5) .
C1 H1 0.9300 .
C2 N1 1.381(5) .
C2 C3 1.389(5) .
C2 C7 1.393(5) .
C3 C4 1.368(6) .
C3 H3 0.9300 .
C4 C5 1.395(7) .
C4 H4 0.9300 .
C5 C6 1.365(6) .
C5 H5 0.9300 .
C6 C7 1.389(6) .
C6 H6 0.9300 .
C7 N2 1.379(5) .
C8 N2 1.475(5) .
C8 C9 1.502(6) .
C8 H8A 0.9700 .
C8 H8B 0.9700 .
C9 C10 1.399(6) .
C9 C12 1.403(5) .
C10 C11 1.378(5) .
C10 C13 1.518(7) .
C11 C10 1.378(6) 4
C11 H11 0.9300 .
C12 C9 1.403(5) 4
C12 C14 1.504(8) .
C13 H13A 0.9600 .
C13 H13B 0.9600 .
C13 H13C 0.9600 .
C14 H14A 0.9600 .
C14 H14B 0.9600 .
C14 H14C 0.9600 .
Cl1A O1A 1.364(8) .
Cl1A O2A 1.399(6) 3_565
Cl1A O2A 1.399(6) .
Cl1A O2A 1.399(6) 2_665

loop_
_geom_torsion_atom_site_label_1
_geom_torsion_atom_site_label_2
_geom_torsion_atom_site_label_3
_geom_torsion_atom_site_label_4
_geom_torsion
_geom_torsion_site_symmetry_1
_geom_torsion_site_symmetry_4
N1 C2 C3 C4 -178.3(4) . .
C7 C2 C3 C4 0.0(6) . .
C2 C3 C4 C5 -1.5(6) . .
C3 C4 C5 C6 1.5(7) . .
C4 C5 C6 C7 0.1(7) . .
C5 C6 C7 N2 177.7(4) . .
C5 C6 C7 C2 -1.6(7) . .
N1 C2 C7 N2 0.8(4) . .
C3 C2 C7 N2 -177.9(3) . .
N1 C2 C7 C6 -179.8(4) . .
C3 C2 C7 C6 1.5(6) . .
N2 C8 C9 C10 85.5(5) . .
N2 C8 C9 C12 -96.9(4) . .
C12 C9 C10 C11 -5.3(5) . .
C8 C9 C10 C11 172.4(3) . .
C12 C9 C10 C13 175.4(3) . .
C8 C9 C10 C13 -6.9(6) . .
C9 C10 C11 C10 2.7(3) . 4
C13 C10 C11 C10 -178.0(4) . 4
C10 C9 C12 C9 2.7(3) . 4
C8 C9 C12 C9 -175.0(4) . 4
C10 C9 C12 C14 -177.3(3) . .
C8 C9 C12 C14 5.0(4) . .
N2 C1 N1 C2 0.1(4) . .
N2 C1 N1 Ag -177.6(2) . .
C3 C2 N1 C1 177.9(4) . .
C7 C2 N1 C1 -0.6(4) . .
C3 C2 N1 Ag -4.6(6) . .
C7 C2 N1 Ag 177.0(3) . .
N1 Ag N1 C1 -97.2(3) 3_565 .
N1 Ag N1 C1 79.4(3) 2_665 .
O1B Ag N1 C1 -8.9(3) . .
N1 Ag N1 C2 85.7(3) 3_565 .
N1 Ag N1 C2 -97.7(3) 2_665 .
O1B Ag N1 C2 174.0(3) . .
N1 C1 N2 C7 0.3(5) . .
N1 C1 N2 C8 175.9(4) . .
C6 C7 N2 C1 -180.0(5) . .
C2 C7 N2 C1 -0.7(4) . .
C6 C7 N2 C8 4.3(7) . .
C2 C7 N2 C8 -176.4(4) . .
C9 C8 N2 C1 52.1(6) . .
C9 C8 N2 C7 -133.1(4) . .
